data_2202824
loop_
_publ_author_name
'Jin-Cai Wu'
'Ning Tang'
'Kai-Bei Yu'

_publ_section_title {<i>N,N</i>'-Bis[3-methoxymethyl-5-methylsalicylidene]-(<i>R,R</i>)-1,2-diphenylenediamino}nickel(II)
_journal_issue 11
_journal_name_full 'Acta Crystallographica Section E'
_journal_page_first m977
_journal_page_last m979
_journal_paper_doi 10.1107/S1600536803021949
_journal_volume 59
_journal_year 2003
_chemical_formula_iupac '[Ni (C34 H34 N2 O4)]'
_chemical_formula_moiety 'C34 H34 N2 Ni O4'
_chemical_formula_sum 'C34 H34 N2 Ni O4'
_chemical_formula_weight 593.34
_chemical_melting_point 512
_chemical_name_common
;
{N,N'-Bis[3-methoxymethyl-5-methylsalicylidene]-(R,R)-1,2-
diphenylenediamino}nickel(II)
;
_chemical_name_systematic
;
6,6'-bis(methoxymethyl)-4,4'-dimethyl-2,2'-[1,2-diphenyl-1,2-
ethanediylbis(nitrilomethylidyne)]diphenol
;
_space_group_IT_number 5
_symmetry_cell_setting monoclinic
_symmetry_space_group_name_Hall 'C 2y'
_symmetry_space_group_name_H-M 'C 1 2 1'
_atom_sites_solution_hydrogens geom
_atom_sites_solution_primary direct
_atom_sites_solution_secondary difmap
_cell_angle_alpha 90.00
_cell_angle_beta 100.870(10)
_cell_angle_gamma 90.00
_cell_formula_units_Z 4
_cell_length_a 24.101(3)
_cell_length_b 13.7600(10)
_cell_length_c 8.9890(10)
_cell_measurement_reflns_used 29
_cell_measurement_temperature 295(2)
_cell_measurement_theta_max 14.18
_cell_measurement_theta_min 2.98
_cell_volume 2927.5(5)
_computing_cell_refinement XSCANS
_computing_data_collection 'XSCANS (Siemens, 1996)'
_computing_data_reduction 'SHELXTL (Siemens, 1996)'
_computing_molecular_graphics SHELXTL
_computing_publication_material SHELXTL
_computing_structure_refinement 'SHELXL97 (Sheldrick, 1997)'
_computing_structure_solution 'SHELXS97 (Sheldrick, 1997)'
_diffrn_ambient_temperature 295(2)
_diffrn_measured_fraction_theta_full 1.000
_diffrn_measured_fraction_theta_max 1.000
_diffrn_measurement_device_type 'Siemens P4'
_diffrn_measurement_method \w
_diffrn_radiation_monochromator graphite
_diffrn_radiation_source 'normal-focus sealed tube'
_diffrn_radiation_type MoK\a
_diffrn_radiation_wavelength 0.71073
_diffrn_reflns_av_R_equivalents 0.0141
_diffrn_reflns_av_sigmaI/netI 0.0500
_diffrn_reflns_limit_h_max 32
_diffrn_reflns_limit_h_min -32
_diffrn_reflns_limit_k_max 18
_diffrn_reflns_limit_k_min -18
_diffrn_reflns_limit_l_max 11
_diffrn_reflns_limit_l_min -11
_diffrn_reflns_number 7965
_diffrn_reflns_theta_full 28.25
_diffrn_reflns_theta_max 28.25
_diffrn_reflns_theta_min 1.71
_diffrn_standards_decay_% 2.53
_diffrn_standards_interval_count 97
_diffrn_standards_number 3
_exptl_absorpt_coefficient_mu 0.704
_exptl_absorpt_correction_T_max 0.798
_exptl_absorpt_correction_T_min 0.738
_exptl_absorpt_correction_type psi-scan
_exptl_absorpt_process_details '(SHELXTL; Siemens, 1996)'
_exptl_crystal_colour brown
_exptl_crystal_density_diffrn 1.346
_exptl_crystal_density_method 'not measured'
_exptl_crystal_description block
_exptl_crystal_F_000 1248
_exptl_crystal_size_max 0.52
_exptl_crystal_size_mid 0.40
_exptl_crystal_size_min 0.32
_refine_diff_density_max 0.472
_refine_diff_density_min -0.272
_refine_ls_abs_structure_details 'Flack (1983), 3473 Friedel pairs'
_refine_ls_abs_structure_Flack 0.038(15)
_refine_ls_extinction_coef 0.00045(13)
_refine_ls_extinction_expression Fc^*^=kFc[1+0.001xFc^2^\l^3^/sin(2\q)]^-1/4^
_refine_ls_extinction_method SHELXTL
_refine_ls_goodness_of_fit_ref 0.964
_refine_ls_hydrogen_treatment constr
_refine_ls_matrix_type full
_refine_ls_number_parameters 376
_refine_ls_number_reflns 7242
_refine_ls_number_restraints 1
_refine_ls_restrained_S_all 0.964
_refine_ls_R_factor_all 0.0677
_refine_ls_R_factor_gt 0.0432
_refine_ls_shift/su_max 0.001
_refine_ls_shift/su_mean 0.000
_refine_ls_structure_factor_coef Fsqd
_refine_ls_weighting_details 'calc w = 1/[\s^2^(Fo^2^)+(0.0454P)^2^] where P = (Fo^2^+2Fc^2^)/3'
_refine_ls_weighting_scheme calc
_refine_ls_wR_factor_gt 0.0928
_refine_ls_wR_factor_ref 0.0999
_reflns_number_gt 5073
_reflns_number_total 7242
_reflns_threshold_expression I>2\s(I)
_cod_data_source_file ob6309.cif
_cod_data_source_block I
_cod_depositor_comments
;
The following automatic conversions were performed:
'_symmetry_cell_setting' value 'Monoclinic' changed to 'monoclinic'
according to '/home/saulius/struct/CIF-dictionaries/cif_core.dic'
dictionary named 'cif_core.dic' version 2.4.1 from 2010-06-29.

Automatic conversion script
Id: cif_fix_enum 1527 2010-12-29 10:47:43Z saulius 

The following automatic conversions were performed:

'_symmetry_cell_setting' value 'Monoclinic' changed to 'monoclinic'
according to /home/saulius/struct/CIF-dictionaries/cif_core.dic
dictionary named 'cif_core.dic' version 2.4.1 from 2010-06-29.

Automatic conversion script
Id: cif_fix_values 1715 2011-07-08 13:25:40Z adriana 
;
_cod_original_cell_volume 2927.3(5)
_cod_original_sg_symbol_H-M 'C 2'
_cod_database_code 2202824
_cod_database_fobs_code 2202824

loop_
_symmetry_equiv_pos_as_xyz
'x, y, z'
'-x, y, -z'
'x+1/2, y+1/2, z'
'-x+1/2, y+1/2, -z'

loop_
_atom_site_label
_atom_site_fract_x
_atom_site_fract_y
_atom_site_fract_z
_atom_site_U_iso_or_equiv
_atom_site_adp_type
_atom_site_calc_flag
_atom_site_refinement_flags
_atom_site_occupancy
_atom_site_disorder_assembly
_atom_site_disorder_group
_atom_site_type_symbol
Ni1 0.5000 0.40797(4) 0.0000 0.03748(17) Uani d S 1 . . Ni
O1 0.45311(12) 0.5061(2) 0.0383(3) 0.0456(8) Uani d . 1 . . O
O2 0.34447(15) 0.7422(3) 0.0063(4) 0.0870(11) Uani d . 1 . . O
N1 0.45378(14) 0.3093(2) 0.0494(4) 0.0368(8) Uani d . 1 . . N
C1 0.46305(15) 0.1038(3) 0.2184(4) 0.0514(9) Uani d . 1 . . C
H1 0.4874 0.1458 0.2803 0.062 Uiso calc R 1 . . H
C2 0.44399(17) 0.0202(3) 0.2791(5) 0.0664(11) Uani d . 1 . . C
H2 0.4555 0.0065 0.3816 0.080 Uiso calc R 1 . . H
C3 0.4082(2) -0.0425(3) 0.1883(6) 0.0794(15) Uani d . 1 . . C
H3 0.3964 -0.0996 0.2282 0.095 Uiso calc R 1 . . H
C4 0.3902(2) -0.0204(3) 0.0403(6) 0.0828(16) Uani d . 1 . . C
H4 0.3648 -0.0615 -0.0202 0.099 Uiso calc R 1 . . H
C5 0.40903(17) 0.0623(3) -0.0224(5) 0.0613(10) Uani d . 1 . . C
H5 0.3967 0.0758 -0.1247 0.074 Uiso calc R 1 . . H
C6 0.44610(15) 0.1247(3) 0.0665(4) 0.0386(9) Uani d . 1 . . C
C7 0.46794(12) 0.2120(2) -0.0077(4) 0.0369(7) Uani d . 1 . . C
H7 0.4516 0.2093 -0.1161 0.044 Uiso calc R 1 . . H
C8 0.41316(18) 0.3195(3) 0.1206(5) 0.0414(10) Uani d . 1 . . C
H8 0.3975 0.2630 0.1516 0.050 Uiso calc R 1 . . H
C9 0.38984(13) 0.4082(4) 0.1567(4) 0.0403(8) Uani d . 1 . . C
C10 0.34386(15) 0.4051(4) 0.2335(4) 0.0480(9) Uani d . 1 . . C
H10 0.3337 0.3465 0.2723 0.058 Uiso calc R 1 . . H
C11 0.31377(19) 0.4888(4) 0.2514(5) 0.0591(13) Uani d . 1 . . C
C12 0.32882(18) 0.5761(3) 0.1846(4) 0.0513(11) Uani d . 1 . . C
H12 0.3074 0.6317 0.1903 0.062 Uiso calc R 1 . . H
C13 0.37405(17) 0.5810(3) 0.1117(4) 0.0454(11) Uani d . 1 . . C
C14 0.4080(2) 0.4975(3) 0.0995(5) 0.0440(11) Uani d . 1 . . C
C15 0.2654(2) 0.4865(4) 0.3362(5) 0.0890(18) Uani d . 1 . . C
H15A 0.2533 0.4205 0.3444 0.107 Uiso calc R 1 . . H
H15B 0.2345 0.5243 0.2825 0.107 Uiso calc R 1 . . H
H15C 0.2775 0.5131 0.4358 0.107 Uiso calc R 1 . . H
C16 0.38927(19) 0.6745(3) 0.0398(6) 0.0647(14) Uani d . 1 . . C
H16A 0.4205 0.7050 0.1076 0.078 Uiso calc R 1 . . H
H16B 0.4022 0.6587 -0.0532 0.078 Uiso calc R 1 . . H
C17 0.3089(2) 0.7157(5) -0.1304(5) 0.111(2) Uani d . 1 . . C
H17A 0.3312 0.7043 -0.2065 0.133 Uiso calc R 1 . . H
H17B 0.2825 0.7672 -0.1627 0.133 Uiso calc R 1 . . H
H17C 0.2887 0.6576 -0.1151 0.133 Uiso calc R 1 . . H
Ni2 0.5000 0.41741(3) 0.5000 0.03721(16) Uani d S 1 . . Ni
O3 0.54490(12) 0.31790(19) 0.4459(3) 0.0431(7) Uani d . 1 . . O
O4 0.65755(12) 0.0900(2) 0.4908(3) 0.0605(8) Uani d . 1 . . O
N2 0.53612(15) 0.5161(2) 0.4160(4) 0.0395(8) Uani d . 1 . . N
C18 0.60015(18) 0.7104(3) 0.5019(5) 0.0682(12) Uani d . 1 . . C
H18 0.6137 0.6622 0.5720 0.082 Uiso calc R 1 . . H
C19 0.6321(2) 0.7909(4) 0.4920(5) 0.0908(17) Uani d . 1 . . C
H19 0.6669 0.7972 0.5565 0.109 Uiso calc R 1 . . H
C20 0.6141(2) 0.8622(4) 0.3898(8) 0.094(2) Uani d . 1 . . C
H20 0.6362 0.9171 0.3846 0.113 Uiso calc R 1 . . H
C21 0.5637(2) 0.8521(4) 0.2960(8) 0.110(2) Uani d . 1 . . C
H21 0.5513 0.8997 0.2239 0.132 Uiso calc R 1 . . H
C22 0.53021(18) 0.7710(3) 0.3063(6) 0.0791(14) Uani d . 1 . . C
H22 0.4953 0.7658 0.2420 0.095 Uiso calc R 1 . . H
C23 0.54741(17) 0.6992(3) 0.4083(4) 0.0452(10) Uani d . 1 . . C
C24 0.51040(14) 0.6139(2) 0.4254(4) 0.0396(7) Uani d . 1 . . C
H24 0.4771 0.6179 0.3440 0.047 Uiso calc R 1 . . H
C25 0.57540(17) 0.5054(3) 0.3381(5) 0.0433(10) Uani d . 1 . . C
H25 0.5855 0.5600 0.2882 0.052 Uiso calc R 1 . . H
C26 0.60486(14) 0.4167(4) 0.3217(4) 0.0420(8) Uani d . 1 . . C
C27 0.65167(15) 0.4172(4) 0.2493(4) 0.0503(9) Uani d . 1 . . C
H27 0.6599 0.4747 0.2036 0.060 Uiso calc R 1 . . H
C28 0.68538(18) 0.3404(3) 0.2416(4) 0.0482(10) Uani d . 1 . . C
C29 0.67137(17) 0.2567(3) 0.3101(4) 0.0504(11) Uani d . 1 . . C
H29 0.6939 0.2022 0.3067 0.060 Uiso calc R 1 . . H
C30 0.62604(17) 0.2480(3) 0.3836(4) 0.0466(11) Uani d . 1 . . C
C31 0.59050(18) 0.3294(3) 0.3862(4) 0.0368(10) Uani d . 1 . . C
C32 0.73431(18) 0.3447(4) 0.1594(5) 0.0704(15) Uani d . 1 . . C
H32A 0.7260 0.3902 0.0773 0.085 Uiso calc R 1 . . H
H32B 0.7404 0.2815 0.1202 0.085 Uiso calc R 1 . . H
H32C 0.7677 0.3651 0.2283 0.085 Uiso calc R 1 . . H
C33 0.61270(18) 0.1560(3) 0.4595(5) 0.0552(12) Uani d . 1 . . C
H33A 0.6010 0.1727 0.5538 0.066 Uiso calc R 1 . . H
H33B 0.5810 0.1243 0.3951 0.066 Uiso calc R 1 . . H
C34 0.69603(19) 0.1142(4) 0.6225(5) 0.0797(15) Uani d . 1 . . C
H34A 0.7100 0.1788 0.6131 0.096 Uiso calc R 1 . . H
H34B 0.7270 0.0691 0.6368 0.096 Uiso calc R 1 . . H
H34C 0.6775 0.1113 0.7081 0.096 Uiso calc R 1 . . H

loop_
_atom_site_aniso_label
_atom_site_aniso_U_11
_atom_site_aniso_U_22
_atom_site_aniso_U_33
_atom_site_aniso_U_12
_atom_site_aniso_U_13
_atom_site_aniso_U_23
Ni1 0.0341(3) 0.0300(4) 0.0488(4) 0.000 0.0088(3) 0.000
O1 0.0424(17) 0.0320(17) 0.0638(19) 0.0014(14) 0.0134(15) -0.0008(15)
O2 0.088(3) 0.060(2) 0.117(3) 0.0161(19) 0.028(2) -0.002(2)
N1 0.0352(18) 0.0282(15) 0.0476(18) 0.0016(12) 0.0094(15) 0.0007(14)
C1 0.047(2) 0.044(2) 0.067(2) 0.0010(16) 0.0187(17) 0.0036(18)
C2 0.079(3) 0.060(2) 0.068(3) 0.017(2) 0.033(2) 0.024(2)
C3 0.116(4) 0.033(2) 0.104(4) -0.007(3) 0.059(3) 0.004(2)
C4 0.113(4) 0.050(3) 0.097(4) -0.038(3) 0.050(3) -0.017(3)
C5 0.078(3) 0.046(2) 0.063(2) -0.015(2) 0.022(2) -0.0048(19)
C6 0.041(2) 0.0281(19) 0.050(2) 0.0001(16) 0.0183(17) -0.0016(15)
C7 0.0403(17) 0.0286(14) 0.0422(17) -0.0022(13) 0.0092(14) 0.0004(14)
C8 0.037(2) 0.036(2) 0.054(2) -0.0011(15) 0.0153(18) 0.0063(17)
C9 0.0379(17) 0.0367(19) 0.0470(18) 0.007(2) 0.0096(14) -0.005(2)
C10 0.0461(19) 0.046(2) 0.056(2) 0.003(2) 0.0197(16) -0.002(2)
C11 0.051(3) 0.067(3) 0.062(3) 0.014(3) 0.016(2) -0.009(3)
C12 0.056(3) 0.041(2) 0.057(3) 0.013(2) 0.011(2) -0.002(2)
C13 0.043(2) 0.038(2) 0.052(2) 0.0098(19) -0.001(2) -0.0081(19)
C14 0.043(2) 0.037(2) 0.049(3) 0.002(2) 0.002(2) -0.004(2)
C15 0.081(4) 0.092(5) 0.107(4) 0.014(3) 0.050(3) 0.008(4)
C16 0.058(3) 0.034(2) 0.106(4) 0.003(2) 0.025(3) -0.001(3)
C17 0.095(4) 0.164(7) 0.068(3) -0.028(5) -0.002(3) -0.004(4)
Ni2 0.0401(3) 0.0271(3) 0.0467(3) 0.000 0.0141(3) 0.000
O3 0.0427(17) 0.0289(15) 0.0627(17) 0.0027(13) 0.0225(15) -0.0012(13)
O4 0.071(2) 0.0426(17) 0.0685(19) 0.0153(15) 0.0150(16) 0.0011(15)
N2 0.0442(17) 0.0311(16) 0.0445(19) 0.0034(14) 0.0118(14) 0.0024(13)
C18 0.076(3) 0.075(3) 0.054(2) -0.027(2) 0.011(2) 0.007(2)
C19 0.086(4) 0.112(4) 0.080(3) -0.058(3) 0.029(3) -0.028(3)
C20 0.094(4) 0.044(3) 0.166(6) -0.030(3) 0.077(5) -0.017(4)
C21 0.091(4) 0.047(3) 0.202(7) 0.005(3) 0.054(4) 0.053(4)
C22 0.056(2) 0.054(2) 0.126(4) 0.004(2) 0.015(3) 0.040(3)
C23 0.052(2) 0.031(2) 0.057(2) 0.0008(18) 0.0210(19) -0.0010(17)
C24 0.0442(18) 0.0282(15) 0.0465(18) -0.0004(13) 0.0089(15) 0.0006(14)
C25 0.050(2) 0.0335(19) 0.048(2) 0.0014(16) 0.0147(18) 0.0056(16)
C26 0.0451(19) 0.041(2) 0.0402(17) 0.000(2) 0.0094(15) 0.003(2)
C27 0.054(2) 0.056(2) 0.0437(18) 0.005(3) 0.0155(17) 0.009(3)
C28 0.047(2) 0.053(3) 0.047(2) 0.008(2) 0.0148(19) 0.003(2)
C29 0.046(2) 0.054(3) 0.054(2) 0.017(2) 0.017(2) -0.007(2)
C30 0.049(3) 0.042(3) 0.050(2) 0.004(2) 0.013(2) -0.0024(19)
C31 0.037(2) 0.039(2) 0.035(2) 0.0016(19) 0.0086(17) -0.0041(17)
C32 0.062(3) 0.080(4) 0.080(3) 0.021(3) 0.041(3) 0.010(3)
C33 0.057(3) 0.042(3) 0.067(3) 0.013(2) 0.013(2) 0.001(2)
C34 0.066(3) 0.083(4) 0.087(3) 0.018(3) 0.007(3) 0.002(3)

loop_
_atom_type_symbol
_atom_type_description
_atom_type_scat_dispersion_real
_atom_type_scat_dispersion_imag
_atom_type_scat_source
C C 0.0033 0.0016 'International Tables Vol C Tables 4.2.6.8 and 6.1.1.4'
H H 0.0000 0.0000 'International Tables Vol C Tables 4.2.6.8 and 6.1.1.4'
N N 0.0061 0.0033 'International Tables Vol C Tables 4.2.6.8 and 6.1.1.4'
O O 0.0106 0.0060 'International Tables Vol C Tables 4.2.6.8 and 6.1.1.4'
Ni Ni 0.3393 1.1124 'International Tables Vol C Tables 4.2.6.8 and 6.1.1.4'

loop_
_geom_angle_atom_site_label_1
_geom_angle_atom_site_label_2
_geom_angle_atom_site_label_3
_geom_angle_site_symmetry_1
_geom_angle_site_symmetry_3
_geom_angle
_geom_angle_publ_flag
O1 Ni1 O1 2_655 . 85.22(18) y
O1 Ni1 N1 2_655 . 177.07(17) no
O1 Ni1 N1 . . 94.26(11) y
O1 Ni1 N1 2_655 2_655 94.26(11) no
O1 Ni1 N1 . 2_655 177.07(17) y
N1 Ni1 N1 . 2_655 86.4(2) y
C14 O1 Ni1 . . 126.9(3) ?
C17 O2 C16 . . 109.3(4) ?
C8 N1 C7 . . 121.2(3) ?
C8 N1 Ni1 . . 126.2(3) ?
C7 N1 Ni1 . . 112.6(2) ?
C6 C1 C2 . . 120.3(4) ?
C3 C2 C1 . . 120.2(4) ?
C4 C3 C2 . . 119.4(4) ?
C3 C4 C5 . . 121.1(4) ?
C6 C5 C4 . . 120.1(4) ?
C1 C6 C5 . . 118.7(4) ?
C1 C6 C7 . . 122.6(3) ?
C5 C6 C7 . . 118.6(3) ?
N1 C7 C6 . . 115.9(3) ?
N1 C7 C7 . 2_655 105.2(2) ?
C6 C7 C7 . 2_655 113.0(2) ?
N1 C8 C9 . . 126.2(4) ?
C8 C9 C10 . . 118.1(5) ?
C8 C9 C14 . . 119.9(3) ?
C10 C9 C14 . . 121.5(4) ?
C11 C10 C9 . . 120.5(5) ?
C10 C11 C12 . . 118.2(4) ?
C10 C11 C15 . . 120.8(5) ?
C12 C11 C15 . . 121.0(4) ?
C13 C12 C11 . . 122.1(4) ?
C12 C13 C14 . . 121.0(4) ?
C12 C13 C16 . . 121.5(4) ?
C14 C13 C16 . . 117.6(4) ?
O1 C14 C13 . . 119.5(4) ?
O1 C14 C9 . . 124.1(4) ?
C13 C14 C9 . . 116.4(4) ?
O2 C16 C13 . . 114.4(4) ?
N2 Ni2 N2 . 2_656 85.5(2) y
N2 Ni2 O3 . . 95.25(11) y
N2 Ni2 O3 2_656 . 170.48(15) no
N2 Ni2 O3 . 2_656 170.48(15) y
N2 Ni2 O3 2_656 2_656 95.25(11) no
O3 Ni2 O3 . 2_656 85.58(18) y
C31 O3 Ni2 . . 125.9(3) ?
C33 O4 C34 . . 112.3(3) ?
C25 N2 C24 . . 119.3(3) ?
C25 N2 Ni2 . . 126.1(3) ?
C24 N2 Ni2 . . 114.0(2) ?
C19 C18 C23 . . 120.8(4) ?
C20 C19 C18 . . 121.4(5) ?
C21 C20 C19 . . 118.9(5) ?
C20 C21 C22 . . 120.4(5) ?
C23 C22 C21 . . 121.4(5) ?
C22 C23 C18 . . 117.1(4) ?
C22 C23 C24 . . 121.8(4) ?
C18 C23 C24 . . 121.1(4) ?
N2 C24 C23 . . 116.1(3) ?
N2 C24 C24 . 2_656 105.1(2) ?
C23 C24 C24 . 2_656 113.1(3) ?
N2 C25 C26 . . 125.6(4) ?
C27 C26 C31 . . 118.5(5) ?
C27 C26 C25 . . 120.0(5) ?
C31 C26 C25 . . 121.3(3) ?
C28 C27 C26 . . 124.5(5) ?
C27 C28 C29 . . 115.7(4) ?
C27 C28 C32 . . 122.1(4) ?
C29 C28 C32 . . 122.2(4) ?
C28 C29 C30 . . 124.6(4) ?
C29 C30 C31 . . 118.4(4) ?
C29 C30 C33 . . 123.0(4) ?
C31 C30 C33 . . 118.6(4) ?
O3 C31 C26 . . 124.0(4) ?
O3 C31 C30 . . 117.7(4) ?
C26 C31 C30 . . 118.2(4) ?
O4 C33 C30 . . 114.5(4) ?
H1 C1 C6 . . 119.88 ?
H1 C1 C2 . . 119.88 ?
H2 C2 C3 . . 119.84 ?
H2 C2 C1 . . 119.90 ?
H3 C3 C4 . . 120.26 ?
H3 C3 C2 . . 120.30 ?
H4 C4 C3 . . 119.45 ?
H4 C4 C5 . . 119.48 ?
H5 C5 C6 . . 119.96 ?
H5 C5 C4 . . 119.91 ?
H7 C7 N1 . . 107.46 ?
H7 C7 C6 . . 107.43 ?
H7 C7 C7 . 2_655 107.48 ?
H8 C8 N1 . . 116.89 ?
H8 C8 C9 . . 116.99 ?
N1 C8 C9 . . 126.12 ?
H10 C10 C11 . . 119.77 ?
H10 C10 C9 . . 119.74 ?
H12 C12 C13 . . 118.96 ?
H12 C12 C11 . . 118.94 ?
H15c C15 H15b . . 109.42 ?
H15c C15 H15a . . 109.39 ?
H15c C15 C11 . . 109.59 ?
H15b C15 H15a . . 109.43 ?
H15b C15 C11 . . 109.54 ?
H15a C15 C11 . . 109.46 ?
H16a C16 H16b . . 107.52 ?
H16a C16 O2 . . 108.63 ?
H16a C16 C13 . . 108.71 ?
H16b C16 O2 . . 108.68 ?
H16b C16 C13 . . 108.67 ?
H17a C17 H17c . . 109.49 ?
H17a C17 H17b . . 109.49 ?
H17a C17 O2 . . 109.52 ?
H17c C17 H17b . . 109.46 ?
H17c C17 O2 . . 109.44 ?
H17b C17 O2 . . 109.43 ?
H18 C18 C19 . . 119.57 ?
H18 C18 C23 . . 119.57 ?
H19 C19 C20 . . 119.35 ?
H19 C19 C18 . . 119.35 ?
H20 C20 C21 . . 120.58 ?
H20 C20 C19 . . 120.50 ?
H21 C21 C20 . . 119.74 ?
H21 C21 C22 . . 119.82 ?
H22 C22 C23 . . 119.28 ?
H22 C22 C21 . . 119.29 ?
H24 C24 N2 . . 107.40 ?
H24 C24 C23 . . 107.37 ?
H24 C24 C24 . . 107.41 ?
H25 C25 N2 . . 117.11 ?
H25 C25 C26 . . 117.27 ?
H27 C27 C28 . . 117.73 ?
H27 C27 C26 . . 117.75 ?
H29 C29 C28 . . 117.76 ?
H29 C29 C30 . . 117.66 ?
H32a C32 H32b . . 109.45 ?
H32a C32 H32c . . 109.47 ?
H32a C32 C28 . . 109.49 ?
H32b C32 H32c . . 109.51 ?
H32b C32 C28 . . 109.42 ?
H32c C32 C28 . . 109.48 ?
H33a C33 H33b . . 107.56 ?
H33a C33 O4 . . 108.60 ?
H33a C33 C30 . . 108.65 ?
H33b C33 O4 . . 108.64 ?
H33b C33 C30 . . 108.65 ?
H34a C34 H34b . . 109.48 ?
H34a C34 H34c . . 109.44 ?
H34a C34 O4 . . 109.47 ?
H34b C34 H34c . . 109.45 ?
H34b C34 O4 . . 109.50 ?
H34c C34 O4 . . 109.49 ?

loop_
_geom_bond_atom_site_label_1
_geom_bond_atom_site_label_2
_geom_bond_site_symmetry_2
_geom_bond_distance
_geom_bond_publ_flag
Ni1 O1 2_655 1.835(3) no
Ni1 O1 . 1.835(3) y
Ni1 N1 . 1.862(3) y
Ni1 N1 2_655 1.862(3) no
O1 C14 . 1.313(5) y
O2 C17 . 1.407(5) ?
O2 C16 . 1.415(5) ?
N1 C8 . 1.274(5) y
N1 C7 . 1.496(4) ?
C1 C6 . 1.380(5) ?
C1 C2 . 1.388(5) ?
C2 C3 . 1.375(6) ?
C3 C4 . 1.353(6) ?
C4 C5 . 1.383(5) ?
C5 C6 . 1.381(5) ?
C6 C7 . 1.515(5) ?
C7 C7 2_655 1.525(6) ?
C8 C9 . 1.407(6) y
C9 C10 . 1.412(5) ?
C9 C14 . 1.433(6) ?
C10 C11 . 1.387(6) ?
C11 C12 . 1.420(6) ?
C11 C15 . 1.510(6) ?
C12 C13 . 1.376(6) ?
C13 C14 . 1.426(6) ?
C13 C16 . 1.516(6) ?
Ni2 N2 . 1.849(4) y
Ni2 N2 2_656 1.849(4) no
Ni2 O3 . 1.866(3) y
Ni2 O3 2_656 1.866(3) no
O3 C31 . 1.320(5) yes
O4 C33 . 1.399(4) no
O4 C34 . 1.399(5) ?
N2 C25 . 1.288(5) y
N2 C24 . 1.491(4) ?
C18 C19 . 1.362(6) ?
C18 C23 . 1.394(5) ?
C19 C20 . 1.358(7) ?
C20 C21 . 1.350(7) ?
C21 C22 . 1.391(6) ?
C22 C23 . 1.358(5) ?
C23 C24 . 1.500(5) ?
C24 C24 2_656 1.518(6) ?
C25 C26 . 1.434(6) y
C26 C27 . 1.404(5) ?
C26 C31 . 1.405(6) ?
C27 C28 . 1.343(6) ?
C28 C29 . 1.378(6) ?
C28 C32 . 1.506(5) ?
C29 C30 . 1.384(5) ?
C30 C31 . 1.413(6) ?
C30 C33 . 1.502(6) ?
C1 H1 . 0.930 ?
C2 H2 . 0.930 ?
C3 H3 . 0.930 ?
C4 H4 . 0.930 ?
C5 H5 . 0.930 ?
C7 H7 . 0.980 ?
C8 H8 . 0.930 ?
C10 H10 . 0.930 ?
C12 H12 . 0.930 ?
C15 H15c . 0.960 ?
C15 H15b . 0.961 ?
C15 H15a . 0.961 ?
C16 H16a . 0.970 ?
C16 H16b . 0.970 ?
C17 H17a . 0.959 ?
C17 H17c . 0.959 ?
C17 H17b . 0.960 ?
C18 H18 . 0.931 ?
C19 H19 . 0.929 ?
C20 H20 . 0.931 ?
C21 H21 . 0.930 ?
C22 H22 . 0.929 ?
C24 H24 . 0.980 ?
C25 H25 . 0.931 ?
C27 H27 . 0.930 ?
C29 H29 . 0.930 ?
C32 H32a . 0.960 ?
C32 H32b . 0.960 ?
C32 H32c . 0.960 ?
C33 H33a . 0.970 ?
C33 H33b . 0.971 ?
C34 H34a . 0.960 ?
C34 H34b . 0.961 ?
C34 H34c . 0.961 ?

loop_
_geom_torsion_atom_site_label_1
_geom_torsion_atom_site_label_2
_geom_torsion_atom_site_label_3
_geom_torsion_atom_site_label_4
_geom_torsion_site_symmetry_1
_geom_torsion_site_symmetry_4
_geom_torsion
O1 Ni1 O1 C14 2_655 . -169.3(4)
N1 Ni1 O1 C14 . . 7.8(3)
N1 Ni1 O1 C14 2_655 . 111(3)
O1 Ni1 N1 C8 2_655 . 65(3)
O1 Ni1 N1 C8 . . -14.9(3)
N1 Ni1 N1 C8 2_655 . 168.0(4)
O1 Ni1 N1 C7 2_655 . -117(3)
O1 Ni1 N1 C7 . . 163.6(3)
N1 Ni1 N1 C7 2_655 . -13.56(16)
C6 C1 C2 C3 . . 0.2(6)
C1 C2 C3 C4 . . -2.1(7)
C2 C3 C4 C5 . . 2.5(8)
C3 C4 C5 C6 . . -1.0(7)
C2 C1 C6 C5 . . 1.4(5)
C2 C1 C6 C7 . . -176.7(3)
C4 C5 C6 C1 . . -1.0(6)
C4 C5 C6 C7 . . 177.1(4)
C8 N1 C7 C6 . . -19.9(5)
Ni1 N1 C7 C6 . . 161.6(2)
C8 N1 C7 C7 . 2_655 -145.4(4)
Ni1 N1 C7 C7 . 2_655 36.0(4)
C1 C6 C7 N1 . . -63.0(4)
C5 C6 C7 N1 . . 118.9(4)
C1 C6 C7 C7 . 2_655 58.4(5)
C5 C6 C7 C7 . 2_655 -119.6(4)
C7 N1 C8 C9 . . -168.5(3)
Ni1 N1 C8 C9 . . 9.9(6)
N1 C8 C9 C10 . . 178.5(4)
N1 C8 C9 C14 . . 6.3(6)
C8 C9 C10 C11 . . -170.1(4)
C14 C9 C10 C11 . . 2.0(6)
C9 C10 C11 C12 . . 2.9(6)
C9 C10 C11 C15 . . -178.7(4)
C10 C11 C12 C13 . . -4.1(7)
C15 C11 C12 C13 . . 177.5(4)
C11 C12 C13 C14 . . 0.3(6)
C11 C12 C13 C16 . . 179.5(4)
Ni1 O1 C14 C13 . . -175.8(3)
Ni1 O1 C14 C9 . . 4.4(6)
C12 C13 C14 O1 . . -175.4(4)
C16 C13 C14 O1 . . 5.4(6)
C12 C13 C14 C9 . . 4.4(6)
C16 C13 C14 C9 . . -174.8(3)
C8 C9 C14 O1 . . -13.8(5)
C10 C9 C14 O1 . . 174.3(3)
C8 C9 C14 C13 . . 166.3(4)
C10 C9 C14 C13 . . -5.6(5)
C17 O2 C16 C13 . . -80.6(5)
C12 C13 C16 O2 . . -21.3(6)
C14 C13 C16 O2 . . 158.0(4)
N2 Ni2 O3 C31 . . 7.7(3)
N2 Ni2 O3 C31 2_656 . -86.4(11)
O3 Ni2 O3 C31 2_656 . 178.1(4)
N2 Ni2 N2 C25 2_656 . 175.5(5)
O3 Ni2 N2 C25 . . 5.0(4)
O3 Ni2 N2 C25 2_656 . -89.6(11)
N2 Ni2 N2 C24 2_656 . -13.11(17)
O3 Ni2 N2 C24 . . 176.4(3)
O3 Ni2 N2 C24 2_656 . 81.8(11)
C23 C18 C19 C20 . . -0.9(8)
C18 C19 C20 C21 . . -0.5(8)
C19 C20 C21 C22 . . 1.5(9)
C20 C21 C22 C23 . . -1.2(9)
C21 C22 C23 C18 . . -0.1(7)
C21 C22 C23 C24 . . 177.0(4)
C19 C18 C23 C22 . . 1.1(6)
C19 C18 C23 C24 . . -176.0(4)
C25 N2 C24 C23 . . -27.6(5)
Ni2 N2 C24 C23 . . 160.3(3)
C25 N2 C24 C24 . 2_656 -153.3(4)
Ni2 N2 C24 C24 . 2_656 34.6(4)
C22 C23 C24 N2 . . 127.5(4)
C18 C23 C24 N2 . . -55.6(5)
C22 C23 C24 C24 . 2_656 -111.0(5)
C18 C23 C24 C24 . 2_656 66.0(5)
C24 N2 C25 C26 . . 178.5(3)
Ni2 N2 C25 C26 . . -10.5(6)
N2 C25 C26 C27 . . -172.0(4)
N2 C25 C26 C31 . . 3.3(6)
C31 C26 C27 C28 . . -2.4(6)
C25 C26 C27 C28 . . 173.0(4)
C26 C27 C28 C29 . . 0.4(6)
C26 C27 C28 C32 . . 178.6(4)
C27 C28 C29 C30 . . 0.0(7)
C32 C28 C29 C30 . . -178.2(4)
C28 C29 C30 C31 . . 1.6(6)
C28 C29 C30 C33 . . -178.8(4)
Ni2 O3 C31 C26 . . -15.7(6)
Ni2 O3 C31 C30 . . 166.2(3)
C27 C26 C31 O3 . . -174.1(3)
C25 C26 C31 O3 . . 10.5(6)
C27 C26 C31 C30 . . 3.9(5)
C25 C26 C31 C30 . . -171.5(3)
C29 C30 C31 O3 . . 174.6(3)
C33 C30 C31 O3 . . -4.9(6)
C29 C30 C31 C26 . . -3.6(6)
C33 C30 C31 C26 . . 176.9(3)
C34 O4 C33 C30 . . 80.5(5)
C29 C30 C33 O4 . . 18.4(6)
C31 C30 C33 O4 . . -162.1(4)
